data_1542596
loop_
_publ_author_name
'Liang, Yong'
'Suzol, Sazzad H.'
'Wen, Zhiwei'
'Artiles, Alain G.'
'Mathivathanan, Logesh'
'Raptis, Raphael G.'
'Wnuk, Stanislaw F.'

_publ_section_title
;
 Uracil Nucleosides with Reactive Group at C5 Position:
 5-(1-Halo-2-sulfonylvinyl)uridine Analogues.
;
_journal_issue 6
_journal_name_full 'Organic letters'
_journal_page_first 1418
_journal_page_last 1421
_journal_paper_doi 10.1021/acs.orglett.6b00346
_journal_volume 18
_journal_year 2016
_chemical_absolute_configuration ad
_chemical_formula_sum 'C18 H27 Cl N2 O12 S'
_chemical_formula_weight 530.92
_chemical_name_common 19a
_space_group_crystal_system monoclinic
_space_group_IT_number 4
_space_group_name_Hall 'P 2yb'
_space_group_name_H-M_alt 'P 1 21 1'
_symmetry_space_group_name_Hall 'P 2yb'
_symmetry_space_group_name_H-M 'P 1 21 1'
_atom_sites_solution_hydrogens mixed
_audit_creation_method 'APEX3 v2015.5-2'
_cell_angle_alpha 90
_cell_angle_beta 97.002(2)
_cell_angle_gamma 90
_cell_formula_units_Z 2
_cell_length_a 7.2371(7)
_cell_length_b 9.8802(10)
_cell_length_c 15.9674(16)
_cell_measurement_reflns_used 8169
_cell_measurement_temperature 199(2)
_cell_measurement_theta_max 26.3381
_cell_measurement_theta_min 2.9675
_cell_volume 1133.2(2)
_computing_cell_refinement 'SAINT V8.34A (Bruker AXS Inc., 2013)'
_computing_data_collection 'Bruker Instrument Service v4.2.3'
_computing_data_reduction 'SAINT V8.34A (Bruker AXS Inc., 2013)'
_computing_structure_refinement 'SHELXL-2014/7 (Sheldrick, 2014)'
_computing_structure_solution 'SHELXT-2014 (Sheldrick, 2014)'
_diffrn_ambient_temperature 199(2)
_diffrn_measured_fraction_theta_full 0.996
_diffrn_measured_fraction_theta_max 0.997
_diffrn_measurement_device_type 'Bruker D8 Quest'
_diffrn_radiation_type MoK\a
_diffrn_radiation_wavelength 0.71073
_diffrn_reflns_av_R_equivalents 0.0396
_diffrn_reflns_av_unetI/netI 0.0582
_diffrn_reflns_Laue_measured_fraction_full 0.996
_diffrn_reflns_Laue_measured_fraction_max 0.997
_diffrn_reflns_limit_h_max 9
_diffrn_reflns_limit_h_min -9
_diffrn_reflns_limit_k_max 12
_diffrn_reflns_limit_k_min -12
_diffrn_reflns_limit_l_max 19
_diffrn_reflns_limit_l_min -19
_diffrn_reflns_number 10650
_diffrn_reflns_point_group_measured_fraction_full 0.982
_diffrn_reflns_point_group_measured_fraction_max 0.981
_diffrn_reflns_theta_full 25.000
_diffrn_reflns_theta_max 26.350
_diffrn_reflns_theta_min 2.967
_diffrn_source 'fine-focus tube'
_exptl_absorpt_coefficient_mu 0.329
_exptl_absorpt_correction_T_max 0.94
_exptl_absorpt_correction_T_min 0.76
_exptl_absorpt_correction_type multi-scan
_exptl_absorpt_process_details 'SADABS V2014/5 (Bruker AXS Inc.)'
_exptl_crystal_colour 'translucent light colourless'
_exptl_crystal_density_diffrn 1.556
_exptl_crystal_description cuboid
_exptl_crystal_F_000 556
_exptl_crystal_size_max 0.230
_exptl_crystal_size_mid 0.201
_exptl_crystal_size_min 0.193
_refine_diff_density_max 0.438
_refine_diff_density_min -0.319
_refine_diff_density_rms 0.082
_refine_ls_abs_structure_details
;
 Flack x determined using 1352 quotients [(I+)-(I-)]/[(I+)+(I-)]
 (Parsons, Flack and Wagner, Acta Cryst. B69 (2013) 249-259).
;
_refine_ls_abs_structure_Flack 0.08(4)
_refine_ls_extinction_method none
_refine_ls_goodness_of_fit_ref 1.156
_refine_ls_hydrogen_treatment mixed
_refine_ls_matrix_type full
_refine_ls_number_parameters 352
_refine_ls_number_reflns 4530
_refine_ls_number_restraints 13
_refine_ls_restrained_S_all 1.154
_refine_ls_R_factor_all 0.0764
_refine_ls_R_factor_gt 0.0597
_refine_ls_shift/su_max 0.000
_refine_ls_shift/su_mean 0.000
_refine_ls_structure_factor_coef Fsqd
_refine_ls_weighting_details 'w=1/[\s^2^(Fo^2^)+(0.0405P)^2^+0.9715P] where P=(Fo^2^+2Fc^2^)/3'
_refine_ls_weighting_scheme calc
_refine_ls_wR_factor_gt 0.1166
_refine_ls_wR_factor_ref 0.1251
_reflns_Friedel_coverage 0.857
_reflns_Friedel_fraction_full 0.966
_reflns_Friedel_fraction_max 0.964
_reflns_number_gt 3693
_reflns_number_total 4530
_reflns_threshold_expression 'I > 2\s(I)'
_cod_data_source_file ol6b00346_si_002.cif
_cod_data_source_block rgr519f
_cod_depositor_comments 'Adding full bibliography for 1542596--1542597.cif.'
_cod_database_code 1542596
_shelx_space_group_comment
;
The symmetry employed for this shelxl refinement is uniquely defined
by the following loop, which should always be used as a source of
symmetry information in preference to the above space-group names.
They are only intended as comments.
;
_shelx_estimated_absorpt_t_min 0.928
_shelx_estimated_absorpt_t_max 0.939

loop_
_space_group_symop_operation_xyz
'x, y, z'
'-x, y+1/2, -z'

loop_
_atom_site_label
_atom_site_type_symbol
_atom_site_fract_x
_atom_site_fract_y
_atom_site_fract_z
_atom_site_U_iso_or_equiv
_atom_site_adp_type
_atom_site_occupancy
_atom_site_site_symmetry_order
_atom_site_calc_flag
_atom_site_refinement_flags_posn
_atom_site_refinement_flags_adp
N1 N 0.6976(6) 0.4658(5) 0.2039(3) 0.0242(10) Uani 1 1 d . .
C2 C 0.6677(7) 0.3728(6) 0.1390(3) 0.0219(12) Uani 1 1 d . .
O2 O 0.6961(5) 0.3948(4) 0.0675(2) 0.0282(9) Uani 1 1 d . .
N3 N 0.6008(7) 0.2490(5) 0.1627(3) 0.0249(11) Uani 1 1 d . .
H3 H 0.5835 0.1868 0.1230 0.030 Uiso 1 1 calc R U
C4 C 0.5582(8) 0.2120(6) 0.2416(4) 0.0262(13) Uani 1 1 d . .
O4 O 0.4955(6) 0.0988(4) 0.2518(3) 0.0348(10) Uani 1 1 d . .
C5 C 0.5926(8) 0.3163(6) 0.3047(4) 0.0237(13) Uani 1 1 d . .
C6 C 0.6599(7) 0.4361(6) 0.2836(3) 0.0228(12) Uani 1 1 d . .
H6 H 0.6825 0.5035 0.3260 0.027 Uiso 1 1 calc R U
C1' C 0.7710(8) 0.6003(6) 0.1865(4) 0.0243(12) Uani 1 1 d . .
H1' H 0.8259 0.5989 0.1319 0.029 Uiso 1 1 calc R U
C2' C 0.6300(8) 0.7135(6) 0.1860(4) 0.0256(13) Uani 1 1 d . .
H2' H 0.5491 0.6984 0.2316 0.031 Uiso 1 1 calc R U
C3' C 0.7571(9) 0.8346(6) 0.2078(4) 0.0303(14) Uani 1 1 d . .
H3' H 0.6893 0.9102 0.2325 0.036 Uiso 1 1 calc R U
C4' C 0.9062(8) 0.7748(6) 0.2724(4) 0.0280(13) Uani 1 1 d . .
H4' H 1.0289 0.8147 0.2628 0.034 Uiso 1 1 calc R U
C5' C 0.8795(9) 0.7961(7) 0.3638(4) 0.0368(16) Uani 1 1 d . .
H5" H 0.9770 0.7460 0.4002 0.044 Uiso 1 1 calc R U
H5' H 0.8933 0.8935 0.3778 0.044 Uiso 1 1 calc R U
O3 O 0.9102(6) 0.6314(4) 0.2539(3) 0.0303(10) Uani 1 1 d . .
O2' O 0.5193(6) 0.7203(5) 0.1066(3) 0.0358(11) Uani 1 1 d . .
H2'A H 0.441(10) 0.774(7) 0.115(4) 0.03(2) Uiso 1 1 d . .
O3' O 0.8438(6) 0.8793(5) 0.1374(3) 0.0356(11) Uani 1 1 d . .
H3'A H 0.771(11) 0.909(9) 0.096(5) 0.06(3) Uiso 1 1 d . .
O5' O 0.6992(7) 0.7505(6) 0.3806(3) 0.0453(12) Uani 1 1 d . .
H5'A H 0.712(12) 0.693(9) 0.419(5) 0.07(3) Uiso 1 1 d . .
C7 C 0.5467(8) 0.2921(6) 0.3904(4) 0.0280(14) Uani 1 1 d . .
Cl1 Cl 0.6933(3) 0.17958(19) 0.44970(11) 0.0468(5) Uani 1 1 d . .
C8 C 0.4102(9) 0.3510(7) 0.4242(4) 0.0313(14) Uani 1 1 d . .
H8 H 0.4011 0.3337 0.4820 0.038 Uiso 1 1 calc R U
S1 S 0.2443(2) 0.45904(16) 0.37008(9) 0.0304(4) Uani 1 1 d . .
O7 O 0.3245(6) 0.5862(5) 0.3533(3) 0.0383(11) Uani 1 1 d . .
O8 O 0.0907(6) 0.4568(5) 0.4201(3) 0.0428(12) Uani 1 1 d . .
C9 C 0.1752(8) 0.3781(7) 0.2728(4) 0.0279(13) Uani 1 1 d . .
C10 C 0.2092(7) 0.4422(7) 0.1988(4) 0.0269(13) Uani 1 1 d . .
H10 H 0.2645 0.5296 0.2003 0.032 Uiso 1 1 calc R U
C11 C 0.1610(8) 0.3764(7) 0.1228(4) 0.0315(14) Uani 1 1 d . .
H11 H 0.1836 0.4190 0.0716 0.038 Uiso 1 1 calc R U
C12 C 0.0793(8) 0.2476(7) 0.1205(4) 0.0315(14) Uani 1 1 d . .
C13 C 0.0456(8) 0.1894(7) 0.1953(4) 0.0317(14) Uani 1 1 d . .
H13 H -0.0121 0.1030 0.1940 0.038 Uiso 1 1 calc R U
C14 C 0.0924(8) 0.2518(7) 0.2723(4) 0.0301(14) Uani 1 1 d . .
H14 H 0.0685 0.2095 0.3233 0.036 Uiso 1 1 calc R U
C15 C 0.0305(10) 0.1781(8) 0.0362(4) 0.0434(17) Uani 1 1 d . .
H15A H -0.0011 0.0832 0.0455 0.065 Uiso 1 1 calc R U
H15B H 0.1374 0.1823 0.0040 0.065 Uiso 1 1 calc R U
H15C H -0.0763 0.2237 0.0046 0.065 Uiso 1 1 calc R U
O1W O 0.7982(8) 0.5614(6) 0.5020(4) 0.0620(16) Uani 1 1 d D .
H5W H 0.767(12) 0.504(7) 0.537(5) 0.08(3) Uiso 1 1 d D .
H6W H 0.899(11) 0.531(11) 0.488(8) 0.17(6) Uiso 1 1 d D .
O2W O 0.6620(8) 0.4193(6) 0.6343(4) 0.0561(14) Uani 1 1 d D .
H7W H 0.617(11) 0.473(6) 0.667(5) 0.08(3) Uiso 1 1 d D .
H8W H 0.600(9) 0.348(4) 0.634(4) 0.05(2) Uiso 1 1 d D .
O3W O 0.4390(7) 0.5488(5) 0.9641(3) 0.0383(11) Uani 1 1 d D .
H3W H 0.513(11) 0.483(6) 0.969(5) 0.10(4) Uiso 1 1 d D .
H4W H 0.470(11) 0.598(6) 1.006(3) 0.06(3) Uiso 1 1 d D .
O4W O 0.2608(7) 0.9010(6) 0.1403(4) 0.0553(15) Uani 1 1 d D .
H10W H 0.295(10) 0.966(7) 0.172(5) 0.09(4) Uiso 1 1 d D .
H11W H 0.147(4) 0.889(8) 0.144(5) 0.06(3) Uiso 1 1 d D .

loop_
_atom_site_aniso_label
_atom_site_aniso_U_11
_atom_site_aniso_U_22
_atom_site_aniso_U_33
_atom_site_aniso_U_23
_atom_site_aniso_U_13
_atom_site_aniso_U_12
N1 0.021(2) 0.023(3) 0.029(3) -0.001(2) 0.0062(18) 0.001(2)
C2 0.021(3) 0.022(3) 0.022(3) -0.001(2) 0.002(2) 0.009(2)
O2 0.030(2) 0.030(2) 0.024(2) 0.0012(17) 0.0052(17) 0.006(2)
N3 0.029(3) 0.021(3) 0.025(3) -0.004(2) 0.002(2) 0.001(2)
C4 0.019(3) 0.027(4) 0.031(3) 0.001(2) 0.001(2) 0.005(3)
O4 0.039(2) 0.022(2) 0.045(3) 0.0019(19) 0.0105(19) 0.001(2)
C5 0.017(3) 0.028(3) 0.028(3) 0.003(2) 0.006(2) 0.003(2)
C6 0.024(3) 0.023(3) 0.022(3) -0.003(2) 0.004(2) 0.005(2)
C1' 0.025(3) 0.022(3) 0.025(3) -0.002(2) 0.002(2) -0.002(3)
C2' 0.022(3) 0.030(4) 0.024(3) -0.003(2) 0.002(2) 0.003(3)
C3' 0.034(3) 0.028(4) 0.030(3) -0.001(3) 0.010(3) 0.003(3)
C4' 0.023(3) 0.023(3) 0.038(4) 0.002(3) 0.004(3) -0.003(3)
C5' 0.037(4) 0.032(4) 0.041(4) -0.003(3) 0.002(3) -0.003(3)
O3 0.024(2) 0.027(2) 0.039(2) -0.0029(18) -0.0026(18) 0.0003(18)
O2' 0.032(2) 0.038(3) 0.036(3) -0.001(2) -0.001(2) 0.011(2)
O3' 0.036(3) 0.033(3) 0.038(3) 0.006(2) 0.007(2) -0.001(2)
O5' 0.049(3) 0.053(3) 0.034(3) 0.002(3) 0.010(2) -0.003(3)
C7 0.029(3) 0.030(3) 0.025(3) 0.004(3) 0.001(2) -0.002(3)
Cl1 0.0477(10) 0.0509(11) 0.0402(9) 0.0164(8) -0.0013(7) 0.0114(9)
C8 0.030(3) 0.035(4) 0.029(3) 0.002(3) 0.005(3) 0.001(3)
S1 0.0277(8) 0.0349(9) 0.0300(8) -0.0052(7) 0.0092(6) 0.0014(7)
O7 0.039(3) 0.028(3) 0.048(3) -0.007(2) 0.005(2) 0.001(2)
O8 0.034(2) 0.055(3) 0.043(3) -0.011(3) 0.019(2) 0.006(3)
C9 0.023(3) 0.034(4) 0.027(3) -0.003(3) 0.002(2) 0.010(3)
C10 0.017(3) 0.031(4) 0.033(3) 0.002(3) 0.004(2) 0.001(3)
C11 0.021(3) 0.044(4) 0.030(3) 0.007(3) 0.004(2) 0.002(3)
C12 0.023(3) 0.038(4) 0.033(3) -0.005(3) 0.002(2) 0.004(3)
C13 0.022(3) 0.027(3) 0.047(4) -0.002(3) 0.007(3) 0.002(3)
C14 0.023(3) 0.033(4) 0.035(3) 0.005(3) 0.008(2) 0.002(3)
C15 0.043(4) 0.048(4) 0.040(4) -0.007(3) 0.005(3) -0.004(4)
O1W 0.051(4) 0.055(4) 0.088(5) 0.024(3) 0.041(3) 0.018(3)
O2W 0.054(3) 0.045(4) 0.071(4) -0.002(3) 0.017(3) -0.003(3)
O3W 0.038(3) 0.038(3) 0.038(3) 0.003(2) -0.003(2) 0.006(2)
O4W 0.037(3) 0.069(4) 0.059(4) -0.020(3) 0.001(3) 0.014(3)

loop_
_atom_type_symbol
_atom_type_description
_atom_type_scat_dispersion_real
_atom_type_scat_dispersion_imag
_atom_type_scat_source
C C 0.0033 0.0016 'International Tables Vol C Tables 4.2.6.8 and 6.1.1.4'
H H 0.0000 0.0000 'International Tables Vol C Tables 4.2.6.8 and 6.1.1.4'
N N 0.0061 0.0033 'International Tables Vol C Tables 4.2.6.8 and 6.1.1.4'
O O 0.0106 0.0060 'International Tables Vol C Tables 4.2.6.8 and 6.1.1.4'
S S 0.1246 0.1234 'International Tables Vol C Tables 4.2.6.8 and 6.1.1.4'
Cl Cl 0.1484 0.1585 'International Tables Vol C Tables 4.2.6.8 and 6.1.1.4'

loop_
_geom_angle_atom_site_label_1
_geom_angle_atom_site_label_2
_geom_angle_atom_site_label_3
_geom_angle
C6 N1 C2 121.6(5)
C6 N1 C1' 119.3(5)
C2 N1 C1' 119.1(5)
O2 C2 N1 124.1(5)
O2 C2 N3 121.6(5)
N1 C2 N3 114.2(5)
C4 N3 C2 127.3(5)
C4 N3 H3 116.3
C2 N3 H3 116.3
O4 C4 N3 119.3(5)
O4 C4 C5 126.5(6)
N3 C4 C5 114.2(5)
C6 C5 C4 119.5(5)
C6 C5 C7 120.7(5)
C4 C5 C7 119.8(5)
C5 C6 N1 123.1(5)
C5 C6 H6 118.5
N1 C6 H6 118.5
O3 C1' N1 107.0(4)
O3 C1' C2' 105.0(4)
N1 C1' C2' 114.2(5)
O3 C1' H1' 110.1
N1 C1' H1' 110.1
C2' C1' H1' 110.1
O2' C2' C1' 110.3(5)
O2' C2' C3' 115.3(5)
C1' C2' C3' 101.1(4)
O2' C2' H2' 109.9
C1' C2' H2' 109.9
C3' C2' H2' 109.9
O3' C3' C4' 108.2(5)
O3' C3' C2' 112.0(5)
C4' C3' C2' 102.0(5)
O3' C3' H3' 111.4
C4' C3' H3' 111.4
C2' C3' H3' 111.4
O3 C4' C5' 110.0(5)
O3 C4' C3' 105.8(5)
C5' C4' C3' 116.0(5)
O3 C4' H4' 108.3
C5' C4' H4' 108.3
C3' C4' H4' 108.3
O5' C5' C4' 111.3(5)
O5' C5' H5" 109.4
C4' C5' H5" 109.4
O5' C5' H5' 109.4
C4' C5' H5' 109.4
H5" C5' H5' 108.0
C1' O3 C4' 109.8(4)
C2' O2' H2'A 102(5)
C3' O3' H3'A 116(6)
C5' O5' H5'A 109(6)
C8 C7 C5 125.2(5)
C8 C7 Cl1 119.9(5)
C5 C7 Cl1 114.9(4)
C7 C8 S1 124.7(5)
C7 C8 H8 117.6
S1 C8 H8 117.6
O7 S1 O8 118.4(3)
O7 S1 C8 111.1(3)
O8 S1 C8 104.2(3)
O7 S1 C9 108.2(3)
O8 S1 C9 109.0(3)
C8 S1 C9 105.1(3)
C14 C9 C10 121.9(6)
C14 C9 S1 119.3(5)
C10 C9 S1 118.8(5)
C11 C10 C9 118.7(6)
C11 C10 H10 120.7
C9 C10 H10 120.7
C10 C11 C12 120.7(6)
C10 C11 H11 119.7
C12 C11 H11 119.7
C13 C12 C11 118.4(6)
C13 C12 C15 122.4(6)
C11 C12 C15 119.1(6)
C12 C13 C14 122.5(6)
C12 C13 H13 118.8
C14 C13 H13 118.8
C13 C14 C9 117.8(6)
C13 C14 H14 121.1
C9 C14 H14 121.1
C12 C15 H15A 109.5
C12 C15 H15B 109.5
H15A C15 H15B 109.5
C12 C15 H15C 109.5
H15A C15 H15C 109.5
H15B C15 H15C 109.5
H5W O1W H6W 104(4)
H7W O2W H8W 107(4)
H3W O3W H4W 106(4)
H10W O4W H11W 107(4)

loop_
_geom_bond_atom_site_label_1
_geom_bond_atom_site_label_2
_geom_bond_distance
N1 C6 1.365(7)
N1 C2 1.383(7)
N1 C1' 1.470(8)
C2 O2 1.204(6)
C2 N3 1.385(8)
N3 C4 1.382(7)
N3 H3 0.8800
C4 O4 1.225(7)
C4 C5 1.442(8)
C5 C6 1.339(8)
C5 C7 1.465(8)
C6 H6 0.9500
C1' O3 1.416(7)
C1' C2' 1.514(8)
C1' H1' 1.0000
C2' O2' 1.417(7)
C2' C3' 1.524(8)
C2' H2' 1.0000
C3' O3' 1.423(7)
C3' C4' 1.519(8)
C3' H3' 1.0000
C4' O3 1.448(7)
C4' C5' 1.510(8)
C4' H4' 1.0000
C5' O5' 1.437(8)
C5' H5" 0.9900
C5' H5' 0.9900
O2' H2'A 0.80(7)
O3' H3'A 0.84(8)
O5' H5'A 0.83(9)
C7 C8 1.318(8)
C7 Cl1 1.736(6)
C8 S1 1.754(6)
C8 H8 0.9500
S1 O7 1.423(5)
S1 O8 1.445(4)
S1 C9 1.765(6)
C9 C14 1.383(9)
C9 C10 1.389(8)
C10 C11 1.383(8)
C10 H10 0.9500
C11 C12 1.402(9)
C11 H11 0.9500
C12 C13 1.374(9)
C12 C15 1.514(9)
C13 C14 1.380(9)
C13 H13 0.9500
C14 H14 0.9500
C15 H15A 0.9800
C15 H15B 0.9800
C15 H15C 0.9800
O1W H5W 0.845(15)
O1W H6W 0.842(15)
O2W H7W 0.841(14)
O2W H8W 0.836(14)
O3W H3W 0.838(15)
O3W H4W 0.839(15)
O4W H10W 0.838(15)
O4W H11W 0.838(14)

loop_
_geom_hbond_atom_site_label_D
_geom_hbond_atom_site_label_H
_geom_hbond_atom_site_label_A
_geom_hbond_distance_DH
_geom_hbond_distance_HA
_geom_hbond_distance_DA
_geom_hbond_angle_DHA
_geom_hbond_site_symmetry_A
O4W H11W O3' 0.838(14) 2.19(2) 3.020(7) 171(8) 1_455
O4W H10W O4 0.838(15) 2.24(3) 3.023(8) 157(7) 1_565
O3W H4W O2' 0.839(15) 2.004(17) 2.840(7) 175(8) 1_556
O3W H3W O4W 0.838(15) 2.66(8) 3.242(8) 128(8) 2_646
O3W H3W O2 0.838(15) 2.12(6) 2.785(6) 136(7) 1_556
O2W H8W O7 0.836(14) 2.65(5) 3.298(8) 136(6) 2_646
O2W H8W O5' 0.836(14) 2.35(4) 3.085(8) 147(7) 2_646
O2W H7W O4 0.841(14) 2.033(17) 2.873(8) 178(7) 2_656
O1W H6W O8 0.842(15) 2.00(4) 2.817(7) 162(13) 1_655
O1W H5W O2W 0.845(15) 2.00(3) 2.814(8) 162(9) .
C8 H8 O5' 0.95 2.53 3.454(8) 164.4 2_646
O5' H5'A O1W 0.83(9) 1.91(9) 2.724(8) 167(9) .
O3' H3'A O3W 0.84(8) 2.19(8) 2.968(7) 153(8) 2_656
O2' H2'A O4W 0.80(7) 1.89(7) 2.688(7) 178(7) .
C3' H3' O4 1.00 2.37 3.348(8) 164.3 1_565
C2' H2' O5' 1.00 2.54 3.109(7) 115.4 .
C6 H6 O5' 0.95 2.59 3.468(8) 153.9 .
N3 H3 O3W 0.88 1.94 2.819(7) 176.7 2_646
O4W H11W O3' 0.838(14) 2.19(2) 3.020(7) 171(8) 1_455
O4W H10W O4 0.838(15) 2.24(3) 3.023(8) 157(7) 1_565
O3W H4W O2' 0.839(15) 2.004(17) 2.840(7) 175(8) 1_556
O3W H3W O4W 0.838(15) 2.66(8) 3.242(8) 128(8) 2_646
O3W H3W O2 0.838(15) 2.12(6) 2.785(6) 136(7) 1_556
O2W H8W O7 0.836(14) 2.65(5) 3.298(8) 136(6) 2_646
O2W H8W O5' 0.836(14) 2.35(4) 3.085(8) 147(7) 2_646
O2W H7W O4 0.841(14) 2.033(17) 2.873(8) 178(7) 2_656
O1W H6W O8 0.842(15) 2.00(4) 2.817(7) 162(13) 1_655
O1W H5W O2W 0.845(15) 2.00(3) 2.814(8) 162(9) .
C8 H8 O5' 0.95 2.53 3.454(8) 164.4 2_646
O5' H5'A O1W 0.83(9) 1.91(9) 2.724(8) 167(9) .
O3' H3'A O3W 0.84(8) 2.19(8) 2.968(7) 153(8) 2_656
O2' H2'A O4W 0.80(7) 1.89(7) 2.688(7) 178(7) .
C3' H3' O4 1.00 2.37 3.348(8) 164.3 1_565
C2' H2' O5' 1.00 2.54 3.109(7) 115.4 .
C6 H6 O5' 0.95 2.59 3.468(8) 153.9 .
N3 H3 O3W 0.88 1.94 2.819(7) 176.7 2_646
O4W H11W O3' 0.838(14) 2.19(2) 3.020(7) 171(8) 1_455
O4W H10W O4 0.838(15) 2.24(3) 3.023(8) 157(7) 1_565
O3W H4W O2' 0.839(15) 2.004(17) 2.840(7) 175(8) 1_556
O3W H3W O4W 0.838(15) 2.66(8) 3.242(8) 128(8) 2_646
O3W H3W O2 0.838(15) 2.12(6) 2.785(6) 136(7) 1_556
O2W H8W O7 0.836(14) 2.65(5) 3.298(8) 136(6) 2_646
O2W H8W O5' 0.836(14) 2.35(4) 3.085(8) 147(7) 2_646
O2W H7W O4 0.841(14) 2.033(17) 2.873(8) 178(7) 2_656
O1W H6W O8 0.842(15) 2.00(4) 2.817(7) 162(13) 1_655
O1W H5W O2W 0.845(15) 2.00(3) 2.814(8) 162(9) .
C8 H8 O5' 0.95 2.53 3.454(8) 164.4 2_646
O5' H5'A O1W 0.83(9) 1.91(9) 2.724(8) 167(9) .
O3' H3'A O3W 0.84(8) 2.19(8) 2.968(7) 153(8) 2_656
O2' H2'A O4W 0.80(7) 1.89(7) 2.688(7) 178(7) .
C3' H3' O4 1.00 2.37 3.348(8) 164.3 1_565
C2' H2' O5' 1.00 2.54 3.109(7) 115.4 .
C6 H6 O5' 0.95 2.59 3.468(8) 153.9 .
N3 H3 O3W 0.88 1.94 2.819(7) 176.7 2_646
O4W H11W O3' 0.838(14) 2.19(2) 3.020(7) 171(8) 1_455
O4W H10W O4 0.838(15) 2.24(3) 3.023(8) 157(7) 1_565
O3W H4W O2' 0.839(15) 2.004(17) 2.840(7) 175(8) 1_556
O3W H3W O2 0.838(15) 2.12(6) 2.785(6) 136(7) 1_556
O2W H8W O7 0.836(14) 2.65(5) 3.298(8) 136(6) 2_646
O2W H8W O5' 0.836(14) 2.35(4) 3.085(8) 147(7) 2_646
O2W H7W O4 0.841(14) 2.033(17) 2.873(8) 178(7) 2_656
O1W H6W O8 0.842(15) 2.00(4) 2.817(7) 162(13) 1_655
O1W H5W O2W 0.845(15) 2.00(3) 2.814(8) 162(9) .
C8 H8 O5' 0.95 2.53 3.454(8) 164.4 2_646
O5' H5'A O1W 0.83(9) 1.91(9) 2.724(8) 167(9) .
O3' H3'A O3W 0.84(8) 2.19(8) 2.968(7) 153(8) 2_656
O2' H2'A O4W 0.80(7) 1.89(7) 2.688(7) 178(7) .
C3' H3' O4 1.00 2.37 3.348(8) 164.3 1_565
C2' H2' O5' 1.00 2.54 3.109(7) 115.4 .
C6 H6 O5' 0.95 2.59 3.468(8) 153.9 .
N3 H3 O3W 0.88 1.94 2.819(7) 176.7 2_646
N3 H3 O3W 0.88 1.94 2.819(7) 176.7 2_646
O4W H11W O3' 0.838(14) 2.19(2) 3.020(7) 171(8) 1_455
O4W H10W O4 0.838(15) 2.24(3) 3.023(8) 157(7) 1_565
O2W H8W O7 0.836(14) 2.65(5) 3.298(8) 136(6) 2_646
O2W H8W O5' 0.836(14) 2.35(4) 3.085(8) 147(7) 2_646
O2W H7W O4 0.841(14) 2.033(17) 2.873(8) 178(7) 2_656
O1W H6W O8 0.842(15) 2.00(4) 2.817(7) 162(13) 1_655
O1W H5W O2W 0.845(15) 2.00(3) 2.814(8) 162(9) .
O3W H4W O2' 0.839(15) 2.004(17) 2.840(7) 175(8) 1_556
O3W H3W O2 0.838(15) 2.12(6) 2.785(6) 136(7) 1_556
O3' H3'A O3W 0.84(8) 2.19(8) 2.968(7) 153(8) 2_656
O2' H2'A O4W 0.80(7) 1.89(7) 2.688(7) 178(7) .
O5' H5'A O1W 0.83(9) 1.91(9) 2.724(8) 167(9) .
C8 H8 O5' 0.95 2.53 3.454(8) 164.4 2_646
C3' H3' O4 1.00 2.37 3.348(8) 164.3 1_565
C2' H2' O5' 1.00 2.54 3.109(7) 115.4 .
C6 H6 O5' 0.95 2.59 3.468(8) 153.9 .
N3 H3 O3W 0.88 1.94 2.819(7) 176.7 2_646
C6 H6 O5' 0.95 2.59 3.468(8) 153.9 .
C2' H2' O5' 1.00 2.54 3.109(7) 115.4 .
C3' H3' O4 1.00 2.37 3.348(8) 164.3 1_565
O2' H2'A O4W 0.80(7) 1.89(7) 2.688(7) 178(7) .
O3' H3'A O3W 0.84(8) 2.19(8) 2.968(7) 153(8) 2_656
O5' H5'A O1W 0.83(9) 1.91(9) 2.724(8) 167(9) .
C8 H8 O5' 0.95 2.53 3.454(8) 164.4 2_646
O1W H5W O2W 0.845(15) 2.00(3) 2.814(8) 162(9) .
O1W H6W O8 0.842(15) 2.00(4) 2.817(7) 162(13) 1_655
O2W H7W O4 0.841(14) 2.033(17) 2.873(8) 178(7) 2_656
O2W H8W O5' 0.836(14) 2.35(4) 3.085(8) 147(7) 2_646
O2W H8W O7 0.836(14) 2.65(5) 3.298(8) 136(6) 2_646
O3W H3W O2 0.838(15) 2.12(6) 2.785(6) 136(7) 1_556
O3W H4W O2' 0.839(15) 2.004(17) 2.840(7) 175(8) 1_556
O4W H10W O4 0.838(15) 2.24(3) 3.023(8) 157(7) 1_565
O4W H11W O3' 0.838(14) 2.19(2) 3.020(7) 171(8) 1_455
N3 H3 O3W 0.88 1.94 2.819(7) 176.7 2_646
C6 H6 O5' 0.95 2.59 3.468(8) 153.9 .
C2' H2' O5' 1.00 2.54 3.109(7) 115.4 .
C3' H3' O4 1.00 2.37 3.348(8) 164.3 1_565
O2' H2'A O4W 0.80(7) 1.89(7) 2.688(7) 178(7) .
O3' H3'A O3W 0.84(8) 2.19(8) 2.968(7) 153(8) 2_656
O5' H5'A O1W 0.83(9) 1.91(9) 2.724(8) 167(9) .
C8 H8 O5' 0.95 2.53 3.454(8) 164.4 2_646
O1W H5W O2W 0.845(15) 2.00(3) 2.814(8) 162(9) .
O1W H6W O8 0.842(15) 2.00(4) 2.817(7) 162(13) 1_655
O2W H7W O4 0.841(14) 2.033(17) 2.873(8) 178(7) 2_656
O2W H8W O5' 0.836(14) 2.35(4) 3.085(8) 147(7) 2_646
O2W H8W O7 0.836(14) 2.65(5) 3.298(8) 136(6) 2_646
O3W H3W O2 0.838(15) 2.12(6) 2.785(6) 136(7) 1_556
O3W H3W O4W 0.838(15) 2.66(8) 3.242(8) 128(8) 2_646
O3W H4W O2' 0.839(15) 2.004(17) 2.840(7) 175(8) 1_556
O4W H10W O4 0.838(15) 2.24(3) 3.023(8) 157(7) 1_565
O4W H11W O3' 0.838(14) 2.19(2) 3.020(7) 171(8) 1_455
N3 H3 O3W 0.88 1.94 2.819(7) 176.7 2_646
C6 H6 O5' 0.95 2.59 3.468(8) 153.9 .
C2' H2' O5' 1.00 2.54 3.109(7) 115.4 .
C3' H3' O4 1.00 2.37 3.348(8) 164.3 1_565
O2' H2'A O4W 0.80(7) 1.89(7) 2.688(7) 178(7) .
O3' H3'A O3W 0.84(8) 2.19(8) 2.968(7) 153(8) 2_656
O5' H5'A O1W 0.83(9) 1.91(9) 2.724(8) 167(9) .
C8 H8 O5' 0.95 2.53 3.454(8) 164.4 2_646
O1W H5W O2W 0.845(15) 2.00(3) 2.814(8) 162(9) .
O1W H6W O8 0.842(15) 2.00(4) 2.817(7) 162(13) 1_655
O2W H7W O4 0.841(14) 2.033(17) 2.873(8) 178(7) 2_656
O2W H8W O5' 0.836(14) 2.35(4) 3.085(8) 147(7) 2_646
O2W H8W O7 0.836(14) 2.65(5) 3.298(8) 136(6) 2_646
O3W H3W O2 0.838(15) 2.12(6) 2.785(6) 136(7) 1_556
O3W H3W O4W 0.838(15) 2.66(8) 3.242(8) 128(8) 2_646
O3W H4W O2' 0.839(15) 2.004(17) 2.840(7) 175(8) 1_556
O4W H10W O4 0.838(15) 2.24(3) 3.023(8) 157(7) 1_565
O4W H11W O3' 0.838(14) 2.19(2) 3.020(7) 171(8) 1_455
